data_7102028
loop_
_publ_author_name
'Nandakumar, Mecheril Valsan'
'Tsch\"op, Andreas'
'Krautscheid, Harald'
'Schneider, Christoph'

_publ_section_title
;
 Indium-bipyridine-catalyzed, enantioselective thiolysis of
 meso-epoxides.
;
_journal_issue 26
_journal_name_full 'Chemical communications (Cambridge, England)'
_journal_page_first 2756
_journal_page_last 2758
_journal_paper_doi 10.1039/b703625f
_journal_year 2007
_chemical_formula_moiety '[InBr2(C20H28N2O2)(H2O)]Br*C4H8O*4H2O'
_chemical_formula_sum 'C24 H46 Br3 In N2 O8'
_chemical_formula_weight 845.18
_chemical_name_systematic
;
?
;
_space_group_IT_number 19
_symmetry_cell_setting orthorhombic
_symmetry_space_group_name_Hall 'P 2ac 2ab'
_symmetry_space_group_name_H-M 'P 21 21 21'
_atom_sites_solution_hydrogens geom
_atom_sites_solution_primary direct
_atom_sites_solution_secondary difmap
_audit_creation_method SHELXL-97
_cell_angle_alpha 90.00
_cell_angle_beta 90.00
_cell_angle_gamma 90.00
_cell_formula_units_Z 4
_cell_length_a 8.3069(3)
_cell_length_b 17.0302(6)
_cell_length_c 23.6466(9)
_cell_measurement_reflns_used 36037
_cell_measurement_temperature 180(2)
_cell_measurement_theta_max 29.6
_cell_measurement_theta_min 2.1
_cell_volume 3345.2(2)
_computing_cell_refinement 'STOE X-AREA'
_computing_data_collection 'STOE X-AREA'
_computing_data_reduction 'STOE X-AREA, STOE X-RED'
_computing_molecular_graphics 'DIAMOND2 (Brandenburg, 1999)'
_computing_structure_refinement 'SHELXL-97 (Sheldrick, 1997)'
_computing_structure_solution 'SHELXS-97 (Sheldrick, 1990)'
_diffrn_ambient_temperature 180(2)
_diffrn_measured_fraction_theta_full 0.999
_diffrn_measured_fraction_theta_max 0.999
_diffrn_measurement_device_type 'STOE IPDS-2T'
_diffrn_measurement_method 'omega scans'
_diffrn_radiation_monochromator graphite
_diffrn_radiation_source 'fine-focus sealed tube'
_diffrn_radiation_type MoK\a
_diffrn_radiation_wavelength 0.71073
_diffrn_reflns_av_R_equivalents 0.0413
_diffrn_reflns_av_sigmaI/netI 0.0311
_diffrn_reflns_limit_h_max 10
_diffrn_reflns_limit_h_min -10
_diffrn_reflns_limit_k_max 21
_diffrn_reflns_limit_k_min -19
_diffrn_reflns_limit_l_max 30
_diffrn_reflns_limit_l_min -30
_diffrn_reflns_number 26247
_diffrn_reflns_theta_full 27.00
_diffrn_reflns_theta_max 27.00
_diffrn_reflns_theta_min 2.10
_diffrn_standards_number 0
_exptl_absorpt_coefficient_mu 4.333
_exptl_absorpt_correction_T_max 0.6965
_exptl_absorpt_correction_T_min 0.1650
_exptl_absorpt_correction_type numerical
_exptl_crystal_colour colorless
_exptl_crystal_density_diffrn 1.678
_exptl_crystal_density_method 'not measured'
_exptl_crystal_description rod
_exptl_crystal_F_000 1688
_exptl_crystal_size_max 0.65
_exptl_crystal_size_mid 0.09
_exptl_crystal_size_min 0.09
_refine_diff_density_max 0.733
_refine_diff_density_min -0.542
_refine_diff_density_rms 0.099
_refine_ls_abs_structure_details 'Flack H D (1983), Acta Cryst. A39, 876-881'
_refine_ls_abs_structure_Flack 0.019(9)
_refine_ls_extinction_coef 0.00047(13)
_refine_ls_extinction_expression Fc^*^=kFc[1+0.001xFc^2^\l^3^/sin(2\q)]^-1/4^
_refine_ls_extinction_method SHELXL
_refine_ls_goodness_of_fit_ref 1.109
_refine_ls_hydrogen_treatment mixed
_refine_ls_matrix_type full
_refine_ls_number_parameters 329
_refine_ls_number_reflns 7293
_refine_ls_number_restraints 0
_refine_ls_restrained_S_all 1.109
_refine_ls_R_factor_all 0.0407
_refine_ls_R_factor_gt 0.0365
_refine_ls_shift/su_max 0.004
_refine_ls_shift/su_mean 0.000
_refine_ls_structure_factor_coef Fsqd
_refine_ls_weighting_details 'calc w=1/[\s^2^(Fo^2^)+(0.0406P)^2^+5.0827P] where P=(Fo^2^+2Fc^2^)/3'
_refine_ls_weighting_scheme calc
_refine_ls_wR_factor_gt 0.0877
_refine_ls_wR_factor_ref 0.0892
_reflns_number_gt 6771
_reflns_number_total 7293
_reflns_threshold_expression >2sigma(I)
_cod_data_source_file b703625f.txt
_cod_data_source_block 206y
_cod_original_sg_symbol_H-M P2(1)2(1)2(1)
_cod_database_code 7102028

loop_
_symmetry_equiv_pos_as_xyz
'x, y, z'
'-x, y+1/2, -z+1/2'
'x+1/2, -y+1/2, -z'
'-x+1/2, -y, z+1/2'

loop_
_atom_site_label
_atom_site_type_symbol
_atom_site_fract_x
_atom_site_fract_y
_atom_site_fract_z
_atom_site_U_iso_or_equiv
_atom_site_adp_type
_atom_site_occupancy
_atom_site_symmetry_multiplicity
_atom_site_calc_flag
_atom_site_refinement_flags
_atom_site_disorder_assembly
_atom_site_disorder_group
In1 In 0.27087(4) 0.51447(2) 0.178844(15) 0.02739(9) Uani 1 1 d . . .
Br1 Br 0.49087(7) 0.59818(4) 0.13072(2) 0.03747(14) Uani 1 1 d . . .
Br2 Br 0.05432(7) 0.42397(3) 0.22168(3) 0.04062(14) Uani 1 1 d . . .
O1 O 0.0841(5) 0.5487(2) 0.11031(15) 0.0327(8) Uani 1 1 d . . .
HO1 H 0.043(13) 0.511(6) 0.072(4) 0.11(3) Uiso 1 1 d . . .
O2 O 0.4755(5) 0.4367(2) 0.21274(17) 0.0358(9) Uani 1 1 d . . .
HO2 H 0.528(9) 0.417(4) 0.183(3) 0.048(19) Uiso 1 1 d . . .
O3 O 0.3132(5) 0.4262(2) 0.11027(18) 0.0373(9) Uani 1 1 d . . .
HO3A H 0.368(8) 0.430(4) 0.081(3) 0.029(16) Uiso 1 1 d . . .
HO3B H 0.354(9) 0.370(4) 0.110(3) 0.047(19) Uiso 1 1 d . . .
N1 N 0.1164(5) 0.6205(2) 0.20623(17) 0.0274(9) Uani 1 1 d . . .
N2 N 0.3701(5) 0.5610(2) 0.26351(17) 0.0286(9) Uani 1 1 d . . .
C1 C -0.0196(6) 0.6377(3) 0.1793(2) 0.0263(9) Uani 1 1 d . . .
C2 C -0.1389(7) 0.6814(3) 0.2061(2) 0.0336(11) Uani 1 1 d . . .
H2 H -0.2395 0.6897 0.1880 0.040 Uiso 1 1 calc R . .
C3 C -0.1109(8) 0.7128(3) 0.2594(2) 0.0374(13) Uani 1 1 d . . .
H3 H -0.1903 0.7439 0.2778 0.045 Uiso 1 1 calc R . .
C4 C 0.0371(7) 0.6976(3) 0.2855(2) 0.0338(12) Uani 1 1 d . . .
H4 H 0.0619 0.7199 0.3213 0.041 Uiso 1 1 calc R . .
C5 C 0.1458(7) 0.6499(3) 0.2586(2) 0.0318(11) Uani 1 1 d . . .
C6 C 0.3023(7) 0.6272(3) 0.2839(2) 0.0298(11) Uani 1 1 d . . .
C7 C 0.3801(8) 0.6716(3) 0.3248(3) 0.0392(12) Uani 1 1 d . . .
H7 H 0.3305 0.7170 0.3403 0.047 Uiso 1 1 calc R . .
C8 C 0.5304(9) 0.6483(4) 0.3423(3) 0.0461(15) Uani 1 1 d . . .
H8 H 0.5875 0.6787 0.3694 0.055 Uiso 1 1 calc R . .
C9 C 0.5989(8) 0.5804(3) 0.3204(3) 0.0427(13) Uani 1 1 d . . .
H9 H 0.7045 0.5651 0.3311 0.051 Uiso 1 1 calc R . .
C10 C 0.5108(7) 0.5353(3) 0.2827(2) 0.0342(12) Uani 1 1 d . . .
C11 C -0.0387(7) 0.6062(3) 0.1196(2) 0.0297(10) Uani 1 1 d . . .
H11 H -0.1459 0.5798 0.1166 0.036 Uiso 1 1 calc R . .
C12 C -0.0284(7) 0.6704(3) 0.0730(2) 0.0345(12) Uani 1 1 d . . .
C13 C 0.1334(9) 0.7112(4) 0.0749(3) 0.0531(17) Uani 1 1 d . . .
H13A H 0.2194 0.6723 0.0706 0.080 Uiso 1 1 calc R . .
H13B H 0.1455 0.7383 0.1112 0.080 Uiso 1 1 calc R . .
H13C H 0.1401 0.7495 0.0441 0.080 Uiso 1 1 calc R . .
C14 C -0.1620(9) 0.7320(4) 0.0792(3) 0.0471(15) Uani 1 1 d . . .
H14A H -0.1681 0.7636 0.0446 0.071 Uiso 1 1 calc R . .
H14B H -0.1380 0.7662 0.1114 0.071 Uiso 1 1 calc R . .
H14C H -0.2652 0.7055 0.0854 0.071 Uiso 1 1 calc R . .
C15 C -0.0528(11) 0.6289(5) 0.0156(3) 0.0576(18) Uani 1 1 d . . .
H15A H -0.1652 0.6119 0.0122 0.086 Uiso 1 1 calc R . .
H15B H 0.0181 0.5830 0.0134 0.086 Uiso 1 1 calc R . .
H15C H -0.0270 0.6653 -0.0151 0.086 Uiso 1 1 calc R . .
C16 C 0.5731(7) 0.4577(3) 0.2607(2) 0.0371(12) Uani 1 1 d . . .
H16 H 0.6867 0.4649 0.2477 0.045 Uiso 1 1 calc R . .
C17 C 0.5685(8) 0.3902(3) 0.3058(3) 0.0423(14) Uani 1 1 d . . .
C18 C 0.3986(9) 0.3818(4) 0.3306(3) 0.0587(19) Uani 1 1 d . . .
H18A H 0.3983 0.3401 0.3592 0.088 Uiso 1 1 calc R . .
H18B H 0.3230 0.3683 0.3003 0.088 Uiso 1 1 calc R . .
H18C H 0.3660 0.4315 0.3480 0.088 Uiso 1 1 calc R . .
C19 C 0.6871(10) 0.4068(5) 0.3531(3) 0.061(2) Uani 1 1 d . . .
H19A H 0.7016 0.3593 0.3760 0.091 Uiso 1 1 calc R . .
H19B H 0.6455 0.4492 0.3770 0.091 Uiso 1 1 calc R . .
H19C H 0.7907 0.4225 0.3368 0.091 Uiso 1 1 calc R . .
C20 C 0.6161(13) 0.3139(4) 0.2770(3) 0.068(2) Uani 1 1 d . . .
H20A H 0.7231 0.3196 0.2600 0.103 Uiso 1 1 calc R . .
H20B H 0.5376 0.3014 0.2474 0.103 Uiso 1 1 calc R . .
H20C H 0.6182 0.2714 0.3049 0.103 Uiso 1 1 calc R . .
Br3 Br 0.14313(8) 0.26012(3) 0.07588(3) 0.04095(15) Uani 1 1 d . . .
O4 O 0.4105(7) 0.4606(3) 1.0026(2) 0.0661(14) Uiso 1 1 d . . .
C21 C 0.3238(11) 0.4206(5) 0.9574(3) 0.065(2) Uiso 1 1 d . . .
H21A H 0.2060 0.4268 0.9620 0.078 Uiso 1 1 calc R . .
H21B H 0.3502 0.3639 0.9567 0.078 Uiso 1 1 calc R . .
C22 C 0.3803(16) 0.4597(7) 0.9057(5) 0.098(3) Uiso 1 1 d . . .
H22A H 0.2942 0.4615 0.8768 0.117 Uiso 1 1 calc R . .
H22B H 0.4752 0.4324 0.8897 0.117 Uiso 1 1 calc R . .
C23 C 0.4246(18) 0.5427(8) 0.9258(5) 0.113(4) Uiso 1 1 d . . .
H23A H 0.5318 0.5580 0.9112 0.135 Uiso 1 1 calc R . .
H23B H 0.3442 0.5813 0.9123 0.135 Uiso 1 1 calc R . .
C24 C 0.4261(12) 0.5404(5) 0.9833(3) 0.067(2) Uiso 1 1 d . . .
H24A H 0.3361 0.5723 0.9983 0.081 Uiso 1 1 calc R . .
H24B H 0.5282 0.5630 0.9975 0.081 Uiso 1 1 calc R . .
O5 O 0.6837(7) 0.3702(3) 0.1423(2) 0.0591(13) Uiso 1 1 d . . .
O6A O -0.0653(9) 0.4232(4) 0.0687(3) 0.0464(16) Uiso 0.65 1 d P A 1
O7A O 0.7496(11) 0.4165(5) -0.0248(3) 0.0630(19) Uiso 0.65 1 d P B 1
O8A O 0.5370(10) 0.2758(5) 0.0553(3) 0.0576(19) Uiso 0.65 1 d P C 1
O6B O -0.0268(16) 0.4348(7) 0.0412(5) 0.041(3) Uiso 0.35 1 d P D 2
O7B O 0.6620(19) 0.3763(8) 0.0293(6) 0.057(3) Uiso 0.35 1 d P E 2

loop_
_atom_site_aniso_label
_atom_site_aniso_U_11
_atom_site_aniso_U_22
_atom_site_aniso_U_33
_atom_site_aniso_U_23
_atom_site_aniso_U_13
_atom_site_aniso_U_12
In1 0.02579(17) 0.02414(14) 0.03223(16) -0.00394(13) 0.00021(14) -0.00131(13)
Br1 0.0308(3) 0.0441(3) 0.0374(3) -0.0004(2) 0.0018(2) -0.0103(2)
Br2 0.0340(3) 0.0303(3) 0.0576(3) 0.0041(2) 0.0048(3) -0.0063(2)
O1 0.032(2) 0.0348(18) 0.0318(18) -0.0041(15) -0.0017(15) 0.0012(16)
O2 0.030(2) 0.042(2) 0.035(2) -0.0023(17) -0.0009(16) 0.0046(16)
O3 0.039(2) 0.0307(19) 0.042(2) -0.0130(16) 0.0026(18) -0.0026(17)
N1 0.026(2) 0.027(2) 0.028(2) -0.0011(16) 0.0012(17) -0.0010(17)
N2 0.028(2) 0.029(2) 0.028(2) 0.0032(16) -0.0028(17) -0.0049(17)
C1 0.027(2) 0.020(2) 0.032(2) 0.0033(19) 0.002(2) 0.0000(17)
C2 0.032(3) 0.028(2) 0.041(3) 0.004(2) 0.009(2) 0.006(2)
C3 0.043(3) 0.028(2) 0.041(3) -0.003(2) 0.013(3) 0.002(2)
C4 0.045(3) 0.023(2) 0.034(3) -0.0036(19) 0.007(2) -0.004(2)
C5 0.041(3) 0.025(2) 0.029(2) -0.0026(19) 0.007(2) -0.005(2)
C6 0.041(3) 0.020(2) 0.029(2) 0.0011(18) 0.001(2) -0.001(2)
C7 0.050(3) 0.029(3) 0.039(3) 0.000(2) -0.007(3) -0.004(2)
C8 0.060(4) 0.036(3) 0.043(3) 0.000(2) -0.017(3) -0.012(3)
C9 0.044(3) 0.042(3) 0.042(3) 0.006(3) -0.015(3) -0.004(3)
C10 0.036(3) 0.030(3) 0.036(3) 0.008(2) -0.008(2) -0.002(2)
C11 0.028(3) 0.026(2) 0.035(3) -0.003(2) -0.003(2) 0.001(2)
C12 0.033(3) 0.036(3) 0.034(3) -0.001(2) -0.001(2) -0.001(2)
C13 0.051(4) 0.059(4) 0.049(4) 0.017(3) 0.002(3) -0.006(3)
C14 0.050(4) 0.039(3) 0.052(3) 0.016(3) 0.002(3) 0.005(3)
C15 0.072(5) 0.067(4) 0.034(3) -0.004(3) -0.009(3) 0.002(4)
C16 0.032(3) 0.038(3) 0.042(3) 0.004(2) 0.004(2) 0.002(2)
C17 0.044(4) 0.037(3) 0.046(3) 0.006(2) 0.005(3) 0.009(3)
C18 0.048(4) 0.054(4) 0.074(5) 0.027(4) 0.011(3) 0.000(3)
C19 0.069(5) 0.062(4) 0.051(4) 0.015(3) -0.011(3) 0.017(4)
C20 0.106(7) 0.043(4) 0.055(4) 0.006(3) 0.003(5) 0.024(4)
Br3 0.0488(4) 0.0308(3) 0.0433(3) -0.0025(2) -0.0012(3) 0.0001(2)

loop_
_atom_type_symbol
_atom_type_description
_atom_type_scat_dispersion_real
_atom_type_scat_dispersion_imag
_atom_type_scat_source
C C 0.0033 0.0016 'International Tables Vol C Tables 4.2.6.8 and 6.1.1.4'
H H 0.0000 0.0000 'International Tables Vol C Tables 4.2.6.8 and 6.1.1.4'
N N 0.0061 0.0033 'International Tables Vol C Tables 4.2.6.8 and 6.1.1.4'
O O 0.0106 0.0060 'International Tables Vol C Tables 4.2.6.8 and 6.1.1.4'
In In -0.7276 1.3100 'International Tables Vol C Tables 4.2.6.8 and 6.1.1.4'
Br Br -0.2901 2.4595 'International Tables Vol C Tables 4.2.6.8 and 6.1.1.4'

loop_
_geom_angle_atom_site_label_1
_geom_angle_atom_site_label_2
_geom_angle_atom_site_label_3
_geom_angle
O3 In1 O2 75.49(15)
O3 In1 N2 143.46(16)
O2 In1 N2 68.34(15)
O3 In1 N1 144.67(16)
O2 In1 N1 139.82(15)
N2 In1 N1 71.72(15)
O3 In1 O1 76.56(15)
O2 In1 O1 152.05(14)
N2 In1 O1 139.48(14)
N1 In1 O1 68.12(14)
O3 In1 Br2 89.58(12)
O2 In1 Br2 91.98(10)
N2 In1 Br2 96.53(10)
N1 In1 Br2 88.25(11)
O1 In1 Br2 87.58(10)
O3 In1 Br1 86.58(12)
O2 In1 Br1 87.05(10)
N2 In1 Br1 86.56(11)
N1 In1 Br1 94.89(11)
O1 In1 Br1 91.54(10)
Br2 In1 Br1 176.17(2)
C11 O1 In1 122.9(3)
C16 O2 In1 123.2(3)
C1 N1 C5 120.5(5)
C1 N1 In1 120.7(3)
C5 N1 In1 116.4(4)
C10 N2 C6 121.4(5)
C10 N2 In1 119.8(4)
C6 N2 In1 116.6(3)
N1 C1 C2 120.3(5)
N1 C1 C11 117.1(4)
C2 C1 C11 122.5(5)
C3 C2 C1 120.0(6)
C2 C3 C4 118.4(5)
C5 C4 C3 119.0(5)
N1 C5 C4 121.5(6)
N1 C5 C6 115.4(5)
C4 C5 C6 123.0(5)
N2 C6 C7 120.6(5)
N2 C6 C5 116.1(4)
C7 C6 C5 123.3(5)
C8 C7 C6 118.5(5)
C7 C8 C9 120.0(6)
C10 C9 C8 119.0(6)
N2 C10 C9 120.1(5)
N2 C10 C16 118.2(5)
C9 C10 C16 121.7(5)
O1 C11 C1 108.0(4)
O1 C11 C12 109.5(4)
C1 C11 C12 113.9(4)
C13 C12 C14 109.0(5)
C13 C12 C15 110.7(6)
C14 C12 C15 107.6(6)
C13 C12 C11 110.5(5)
C14 C12 C11 111.9(5)
C15 C12 C11 107.0(5)
O2 C16 C10 107.2(5)
O2 C16 C17 109.9(5)
C10 C16 C17 113.4(5)
C19 C17 C20 108.7(6)
C19 C17 C18 109.5(6)
C20 C17 C18 109.3(6)
C19 C17 C16 110.5(5)
C20 C17 C16 108.3(5)
C18 C17 C16 110.5(5)
C24 O4 C21 104.7(6)
O4 C21 C22 103.9(8)
C21 C22 C23 103.6(9)
C24 C23 C22 106.6(11)
C23 C24 O4 110.1(8)

loop_
_geom_bond_atom_site_label_1
_geom_bond_atom_site_label_2
_geom_bond_distance
In1 O3 2.239(4)
In1 O2 2.299(4)
In1 N2 2.306(4)
In1 N1 2.308(4)
In1 O1 2.318(4)
In1 Br2 2.5762(7)
In1 Br1 2.5822(6)
O1 C11 1.431(6)
O2 C16 1.438(7)
N1 C1 1.330(7)
N1 C5 1.358(6)
N2 C10 1.327(7)
N2 C6 1.350(6)
C1 C2 1.392(7)
C1 C11 1.520(7)
C2 C3 1.389(8)
C3 C4 1.400(9)
C4 C5 1.371(8)
C5 C6 1.481(8)
C6 C7 1.387(8)
C7 C8 1.374(10)
C8 C9 1.389(9)
C9 C10 1.387(8)
C10 C16 1.512(8)
C11 C12 1.555(7)
C12 C13 1.514(9)
C12 C14 1.535(9)
C12 C15 1.542(8)
C16 C17 1.569(8)
C17 C19 1.515(10)
C17 C20 1.521(9)
C17 C18 1.535(10)
O4 C24 1.440(10)
O4 C21 1.458(10)
C21 C22 1.469(13)
C22 C23 1.537(17)
C23 C24 1.359(14)
